data_7230169
loop_
_publ_author_name
'Hari, Nairita'
'Mandal, Shuvankar'
'Jana, Arpita'
'Sparkes, Hazel A.'
'Mohanta, Sasankasekhar'

_publ_section_title
;
 Syntheses, crystal structures, magnetic properties and ESI-MS studies of
 a series of trinuclear CuIIMIICuII compounds (M = Cu, Ni, Co, Fe, Mn, Zn)
;
_journal_issue 14
_journal_name_full 'RSC Advances'
_journal_page_first 7315
_journal_paper_doi 10.1039/C7RA13763J
_journal_volume 8
_journal_year 2018
_chemical_formula_moiety 'C42 H48 Cu2 Fe N4 O6, 2(Cl O4)'
_chemical_formula_sum 'C42 H48 Cl2 Cu2 Fe N4 O14'
_chemical_formula_weight 1086.67
_space_group_crystal_system monoclinic
_space_group_IT_number 15
_space_group_name_Hall '-C 2yc'
_space_group_name_H-M_alt 'C 1 2/c 1'
_symmetry_space_group_name_Hall '-C 2yc'
_symmetry_space_group_name_H-M 'C 1 2/c 1'
_atom_sites_solution_hydrogens mixed
_atom_sites_solution_primary direct
_audit_creation_date 2018-01-25
_audit_creation_method
;
Olex2 1.2
(compiled 2017.08.10 svn.r3458 for OlexSys, GUI svn.r5381)
;
_audit_update_record
;
2018-02-01 deposited with the CCDC.
2018-02-06 downloaded from the CCDC.
;
_cell_angle_alpha 90
_cell_angle_beta 107.775(2)
_cell_angle_gamma 90
_cell_formula_units_Z 4
_cell_length_a 16.0994(12)
_cell_length_b 12.1164(9)
_cell_length_c 24.2086(18)
_cell_measurement_reflns_used 9555
_cell_measurement_temperature 296(2)
_cell_measurement_theta_max 25.642
_cell_measurement_theta_min 2.467
_cell_volume 4496.9(6)
_computing_cell_refinement 'SAINT v8.34A (Bruker, 2013)'
_computing_data_collection 'Bruker Apex suite'
_computing_data_reduction 'SAINT v8.34A (Bruker, 2013)'
_computing_molecular_graphics 'Olex2 (Dolomanov et al., 2009)'
_computing_publication_material 'Olex2 (Dolomanov et al., 2009)'
_computing_structure_refinement 'ShelXL (Sheldrick, 2015)'
_computing_structure_solution 'ShelXS-1997 (Sheldrick, 2008)'
_diffrn_ambient_temperature 296(2)
_diffrn_detector 'Bruker area detector'
_diffrn_detector_type 'CCD area detector'
_diffrn_measured_fraction_theta_full 0.998
_diffrn_measured_fraction_theta_max 0.992
_diffrn_measurement_device 'Bruker Apex II kappa CCD area detector'
_diffrn_measurement_device_type 'Bruker APEX-II CCD'
_diffrn_measurement_method '\f and \w scans'
_diffrn_radiation_monochromator graphite
_diffrn_radiation_type MoK\a
_diffrn_radiation_wavelength 0.71073
_diffrn_reflns_av_R_equivalents 0.0377
_diffrn_reflns_av_unetI/netI 0.0285
_diffrn_reflns_Laue_measured_fraction_full 0.998
_diffrn_reflns_Laue_measured_fraction_max 0.992
_diffrn_reflns_limit_h_max 19
_diffrn_reflns_limit_h_min -16
_diffrn_reflns_limit_k_max 14
_diffrn_reflns_limit_k_min -14
_diffrn_reflns_limit_l_max 29
_diffrn_reflns_limit_l_min -29
_diffrn_reflns_number 24823
_diffrn_reflns_point_group_measured_fraction_full 0.998
_diffrn_reflns_point_group_measured_fraction_max 0.992
_diffrn_reflns_theta_full 25.242
_diffrn_reflns_theta_max 25.694
_diffrn_reflns_theta_min 1.767
_exptl_absorpt_coefficient_mu 1.446
_exptl_absorpt_correction_T_max 0.7453
_exptl_absorpt_correction_T_min 0.5692
_exptl_absorpt_correction_type multi-scan
_exptl_absorpt_process_details
'SADABS-2014/5 (Bruker,2014/5) was used for absorption correction. wR2(int) was 0.0830 before and 0.0528 after correction. The Ratio of minimum to maximum transmission is 0.7637. The \l/2 correction factor is 0.00150.'
_exptl_crystal_colour red
_exptl_crystal_colour_primary red
_exptl_crystal_density_diffrn 1.605
_exptl_crystal_description block
_exptl_crystal_F_000 2232
_exptl_crystal_size_max 0.14
_exptl_crystal_size_mid 0.12
_exptl_crystal_size_min 0.09
_refine_diff_density_max 0.770
_refine_diff_density_min -0.457
_refine_diff_density_rms 0.072
_refine_ls_extinction_method none
_refine_ls_goodness_of_fit_ref 1.087
_refine_ls_hydrogen_treatment mixed
_refine_ls_matrix_type full
_refine_ls_number_parameters 309
_refine_ls_number_reflns 4256
_refine_ls_number_restraints 84
_refine_ls_restrained_S_all 1.106
_refine_ls_R_factor_all 0.0529
_refine_ls_R_factor_gt 0.0427
_refine_ls_shift/su_max 0.001
_refine_ls_shift/su_mean 0.000
_refine_ls_structure_factor_coef Fsqd
_refine_ls_weighting_details 'w=1/[\s^2^(Fo^2^)+(0.0487P)^2^+16.1235P] where P=(Fo^2^+2Fc^2^)/3'
_refine_ls_weighting_scheme calc
_refine_ls_wR_factor_gt 0.1108
_refine_ls_wR_factor_ref 0.1187
_reflns_Friedel_coverage 0.000
_reflns_number_gt 3617
_reflns_number_total 4256
_reflns_threshold_expression 'I > 2\s(I)'
_cod_data_source_file c7ra13763j2.cif
_cod_data_source_block 4
_cod_database_code 7230169
_shelx_shelxl_version_number 2017/1
_shelx_space_group_comment
;
The symmetry employed for this shelxl refinement is uniquely defined
by the following loop, which should always be used as a source of
symmetry information in preference to the above space-group names.
They are only intended as comments.
;
_shelx_estimated_absorpt_t_max 0.881
_shelx_estimated_absorpt_t_min 0.823
_olex2_refinement_description
;
1. Fixed Uiso
 At 1.2 times of:
  All C(H) groups, All C(H,H) groups, All C(H,H,H,H) groups
 At 1.5 times of:
  All C(H,H,H) groups, All O(H) groups
2. Restrained distances
 O3-H3A
 0.85 with sigma of 0.01
 C21-H3A
 1.889664 with sigma of 0.02
 Fe1-H3A
 2.66108 with sigma of 0.02
 C13-C12 \\sim C9-C10 \\sim C12-C11 \\sim C10-C11
 with sigma of 0.01
 C13-C8A \\sim C13-C8B \\sim C9-C8A \\sim C9-C8B
 with sigma of 0.01
 Cl1-O6A \\sim Cl1-O6B \\sim Cl1-O5A \\sim Cl1-O5B \\sim Cl1-O7 \\sim Cl1-O4
 with sigma of 0.01
3. Uiso/Uaniso restraints and constraints
Cl1 \\sim O4 \\sim O7 \\sim O5A \\sim O6A \\sim O6B \\sim O5B: within 2A with
sigma of 0.01 and sigma for terminal atoms of 0.02
Uanis(C8A) = Uanis(C8B)
Uanis(O6A) = Uanis(O6B)
Uanis(O5A) = Uanis(O5B)
4. Others
 Sof(H9BC)=Sof(H9BD)=Sof(H13A)=Sof(C8B)=Sof(H8B)=1-FVAR(1)
 Sof(H9AA)=Sof(H9AB)=Sof(H13)=Sof(C8A)=Sof(H8A)=FVAR(1)
 Sof(O6B)=Sof(O5B)=1-FVAR(2)
 Sof(O5A)=Sof(O6A)=FVAR(2)
5.a Ternary CH refined with riding coordinates:
 C13(H13), C13(H13A), C8A(H8A), C8B(H8B)
5.b Secondary CH2 refined with riding coordinates:
 C9(H9AA,H9AB), C9(H9BC,H9BD), C10(H10A,H10B), C11(H11A,H11B), C12(H12A,H12B)
5.c Aromatic/amide H refined with riding coordinates:
 C2(H2), C3(H3), C4(H4), C5(H5), C7(H7), C14(H14), C16(H16), C17(H17),
 C18(H18), C19(H19)
5.d Idealised Me refined as rotating group:
 C21(H21A,H21B,H21C)
;
_olex2_submission_special_instructions 'No special instructions were received'

loop_
_space_group_symop_operation_xyz
'x, y, z'
'-x, y, -z+1/2'
'x+1/2, y+1/2, z'
'-x+1/2, y+1/2, -z+1/2'
'-x, -y, -z'
'x, -y, z-1/2'
'-x+1/2, -y+1/2, -z'
'x+1/2, -y+1/2, z-1/2'

loop_
_atom_site_label
_atom_site_type_symbol
_atom_site_fract_x
_atom_site_fract_y
_atom_site_fract_z
_atom_site_U_iso_or_equiv
_atom_site_adp_type
_atom_site_occupancy
_atom_site_site_symmetry_order
_atom_site_calc_flag
_atom_site_refinement_flags_posn
_atom_site_refinement_flags_adp
_atom_site_refinement_flags_occupancy
_atom_site_disorder_assembly
_atom_site_disorder_group
C1 C 0.4035(2) 0.6025(3) 0.11116(14) 0.0340(7) Uani 1 1 d . . . . .
C2 C 0.4221(3) 0.4917(3) 0.10328(16) 0.0427(8) Uani 1 1 d . . . . .
H2 H 0.437276 0.444468 0.135085 0.051 Uiso 1 1 calc R . . . .
C3 C 0.4183(3) 0.4512(3) 0.04939(17) 0.0498(10) Uani 1 1 d . . . . .
H3 H 0.432042 0.377701 0.045424 0.060 Uiso 1 1 calc R . . . .
C4 C 0.3941(3) 0.5192(3) 0.00099(17) 0.0504(10) Uani 1 1 d . . . . .
H4 H 0.391610 0.491721 -0.035354 0.061 Uiso 1 1 calc R . . . .
C5 C 0.3740(3) 0.6274(3) 0.00742(16) 0.0459(9) Uani 1 1 d . . . . .
H5 H 0.357324 0.672659 -0.025136 0.055 Uiso 1 1 calc R . . . .
C6 C 0.3779(2) 0.6720(3) 0.06180(15) 0.0385(8) Uani 1 1 d . . . . .
C7 C 0.3596(3) 0.7880(3) 0.06352(16) 0.0458(9) Uani 1 1 d . . . . .
H7 H 0.346548 0.826222 0.028599 0.055 Uiso 1 1 calc R . . . .
C9 C 0.3423(3) 1.0284(3) 0.05562(18) 0.0549(11) Uani 1 1 d D . . . .
H9AA H 0.403324 1.028261 0.057324 0.066 Uiso 0.840(8) 1 calc R . . A 1
H9AB H 0.308743 0.996046 0.018943 0.066 Uiso 0.840(8) 1 calc R . . A 1
H9BC H 0.291277 0.986134 0.034610 0.066 Uiso 0.160(8) 1 calc R . . A 2
H9BD H 0.380554 1.030201 0.031454 0.066 Uiso 0.160(8) 1 calc R . . A 2
C10 C 0.3121(4) 1.1460(3) 0.0597(2) 0.0801(16) Uani 1 1 d D . . . .
H10A H 0.327185 1.190544 0.030853 0.096 Uiso 1 1 calc R . . . .
H10B H 0.249085 1.146224 0.050250 0.096 Uiso 1 1 calc R . . . .
C11 C 0.3499(4) 1.1984(4) 0.11748(19) 0.0718(14) Uani 1 1 d D . . . .
H11A H 0.318274 1.266117 0.118486 0.086 Uiso 1 1 calc R . . . .
H11B H 0.409979 1.218333 0.121862 0.086 Uiso 1 1 calc R . . . .
C12 C 0.3483(3) 1.1280(3) 0.16850(19) 0.0535(10) Uani 1 1 d D . . . .
H12A H 0.386026 1.160475 0.203906 0.064 Uiso 1 1 calc R . . . .
H12B H 0.289474 1.126252 0.171296 0.064 Uiso 1 1 calc R . . . .
C13 C 0.3779(3) 1.0120(3) 0.16273(18) 0.0586(12) Uani 1 1 d D . . . .
H13 H 0.438641 1.018608 0.162806 0.070 Uiso 0.840(8) 1 calc R . . A 1
H13A H 0.439932 1.030406 0.178810 0.070 Uiso 0.160(8) 1 calc R . . A 2
C14 C 0.3843(2) 0.9631(3) 0.26108(16) 0.0399(8) Uani 1 1 d . . . . .
H14 H 0.382285 1.038421 0.268036 0.048 Uiso 1 1 calc R . . . .
C15 C 0.3926(2) 0.8892(3) 0.30955(15) 0.0380(8) Uani 1 1 d . . . . .
C16 C 0.3883(3) 0.9366(4) 0.36171(18) 0.0521(10) Uani 1 1 d . . . . .
H16 H 0.381475 1.012552 0.363584 0.062 Uiso 1 1 calc R . . . .
C17 C 0.3940(3) 0.8741(4) 0.40961(19) 0.0633(12) Uani 1 1 d . . . . .
H17 H 0.391977 0.907362 0.443789 0.076 Uiso 1 1 calc R . . . .
C18 C 0.4029(3) 0.7604(4) 0.40693(18) 0.0556(11) Uani 1 1 d . . . . .
H18 H 0.405882 0.717329 0.439289 0.067 Uiso 1 1 calc R . . . .
C19 C 0.4073(3) 0.7110(3) 0.35689(16) 0.0439(9) Uani 1 1 d . . . . .
H19 H 0.412590 0.634706 0.355724 0.053 Uiso 1 1 calc R . . . .
C20 C 0.4041(2) 0.7734(3) 0.30747(15) 0.0348(7) Uani 1 1 d . . . . .
C21 C 0.3235(3) 0.4713(5) 0.2281(2) 0.0701(14) Uani 1 1 d D . . . .
H21A H 0.310423 0.505174 0.190564 0.105 Uiso 1 1 calc GR . . . .
H21B H 0.296344 0.512666 0.251736 0.105 Uiso 1 1 calc GR . . . .
H21C H 0.301611 0.397066 0.223912 0.105 Uiso 1 1 calc GR . . . .
C8A C 0.3302(3) 0.9602(3) 0.10578(17) 0.0414(12) Uani 0.840(8) 1 d D . . A 1
H8A H 0.267936 0.960108 0.102201 0.050 Uiso 0.840(8) 1 calc R . . A 1
C8B C 0.3885(17) 0.9634(15) 0.1089(3) 0.0414(12) Uani 0.160(8) 1 d D . . A 2
H8B H 0.450881 0.963570 0.112783 0.050 Uiso 0.160(8) 1 calc R . . A 2
Cl1 Cl 0.13467(7) 0.76910(8) 0.14995(5) 0.0530(3) Uani 1 1 d D U . . .
Cu1 Cu 0.38335(3) 0.78279(3) 0.18470(2) 0.03599(15) Uani 1 1 d . . . . .
Fe1 Fe 0.500000 0.59683(5) 0.250000 0.02873(17) Uani 1 2 d DS T P . .
N1 N 0.3595(2) 0.8434(2) 0.10824(13) 0.0438(7) Uani 1 1 d . . . . .
N2 N 0.3797(2) 0.9335(2) 0.20977(13) 0.0394(7) Uani 1 1 d . . . . .
O1 O 0.41250(16) 0.63804(19) 0.16480(10) 0.0362(5) Uani 1 1 d . . . . .
O2 O 0.41343(17) 0.7224(2) 0.26104(10) 0.0394(6) Uani 1 1 d . . . . .
O3 O 0.41578(18) 0.4699(2) 0.25502(14) 0.0574(8) Uani 1 1 d D . . . .
H3A H 0.4298(14) 0.413(2) 0.2757(19) 0.086 Uiso 1 1 d DR . . . .
O4 O 0.0817(3) 0.7611(4) 0.18784(18) 0.0951(13) Uani 1 1 d D U . . .
O7 O 0.1411(3) 0.8829(3) 0.13758(16) 0.0753(10) Uani 1 1 d D U . . .
O5A O 0.2162(5) 0.7194(8) 0.1770(5) 0.109(2) Uani 0.758(18) 1 d D U . B 1
O6A O 0.0848(7) 0.7136(6) 0.0981(2) 0.083(2) Uani 0.758(18) 1 d D U . B 1
O6B O 0.132(2) 0.6993(17) 0.1023(8) 0.083(2) Uani 0.242(18) 1 d D U . B 2
O5B O 0.2203(14) 0.756(3) 0.1894(17) 0.109(2) Uani 0.242(18) 1 d D U . B 2

loop_
_atom_site_aniso_label
_atom_site_aniso_U_11
_atom_site_aniso_U_22
_atom_site_aniso_U_33
_atom_site_aniso_U_23
_atom_site_aniso_U_13
_atom_site_aniso_U_12
C1 0.0344(18) 0.0320(17) 0.0350(18) 0.0004(14) 0.0097(14) -0.0031(14)
C2 0.052(2) 0.0338(18) 0.0396(19) 0.0012(15) 0.0097(16) -0.0005(16)
C3 0.062(3) 0.039(2) 0.046(2) -0.0084(17) 0.0134(19) -0.0021(18)
C4 0.060(3) 0.052(2) 0.039(2) -0.0095(18) 0.0151(18) 0.001(2)
C5 0.055(2) 0.047(2) 0.0333(19) 0.0029(16) 0.0106(17) 0.0010(18)
C6 0.041(2) 0.0386(19) 0.0351(18) 0.0014(15) 0.0110(15) 0.0013(16)
C7 0.061(3) 0.040(2) 0.035(2) 0.0099(16) 0.0129(18) 0.0047(18)
C9 0.069(3) 0.044(2) 0.052(2) 0.0176(19) 0.019(2) 0.007(2)
C10 0.118(5) 0.047(3) 0.072(3) 0.026(2) 0.024(3) 0.011(3)
C11 0.100(4) 0.034(2) 0.081(3) 0.017(2) 0.028(3) 0.005(2)
C12 0.065(3) 0.033(2) 0.061(3) 0.0067(18) 0.016(2) 0.0045(19)
C13 0.092(3) 0.037(2) 0.049(2) 0.0090(18) 0.025(2) 0.007(2)
C14 0.039(2) 0.0329(18) 0.049(2) -0.0005(16) 0.0159(16) 0.0038(15)
C15 0.0364(19) 0.0380(19) 0.0403(19) -0.0012(15) 0.0129(15) 0.0035(15)
C16 0.063(3) 0.046(2) 0.052(2) -0.0082(19) 0.024(2) 0.005(2)
C17 0.084(3) 0.069(3) 0.045(2) -0.008(2) 0.032(2) 0.009(3)
C18 0.068(3) 0.064(3) 0.044(2) 0.007(2) 0.030(2) 0.007(2)
C19 0.046(2) 0.046(2) 0.042(2) 0.0056(16) 0.0186(17) 0.0053(17)
C20 0.0306(17) 0.0409(19) 0.0347(18) 0.0007(14) 0.0125(14) 0.0054(14)
C21 0.040(2) 0.078(3) 0.088(4) 0.026(3) 0.014(2) -0.007(2)
C8A 0.048(3) 0.031(2) 0.047(2) 0.0120(17) 0.018(2) 0.009(2)
C8B 0.048(3) 0.031(2) 0.047(2) 0.0120(17) 0.018(2) 0.009(2)
Cl1 0.0642(7) 0.0445(5) 0.0533(6) 0.0072(4) 0.0223(5) 0.0005(5)
Cu1 0.0467(3) 0.0287(2) 0.0327(2) 0.00519(16) 0.01239(19) 0.00697(18)
Fe1 0.0334(4) 0.0230(3) 0.0298(3) 0.000 0.0096(3) 0.000
N1 0.062(2) 0.0317(16) 0.0376(16) 0.0082(13) 0.0153(15) 0.0107(15)
N2 0.0469(18) 0.0288(15) 0.0441(17) 0.0049(13) 0.0161(14) 0.0028(13)
O1 0.0490(14) 0.0286(12) 0.0308(12) 0.0042(9) 0.0119(10) 0.0056(10)
O2 0.0517(15) 0.0354(13) 0.0325(12) 0.0045(10) 0.0149(11) 0.0110(11)
O3 0.0377(15) 0.0536(18) 0.078(2) 0.0290(15) 0.0129(14) -0.0011(13)
O4 0.104(3) 0.110(3) 0.085(3) 0.002(2) 0.049(2) -0.031(3)
O7 0.106(3) 0.0442(17) 0.078(2) 0.0095(16) 0.031(2) 0.0000(18)
O5A 0.079(3) 0.072(5) 0.165(6) 0.009(4) 0.022(3) 0.029(3)
O6A 0.113(6) 0.069(3) 0.067(3) -0.008(2) 0.026(3) -0.008(4)
O6B 0.113(6) 0.069(3) 0.067(3) -0.008(2) 0.026(3) -0.008(4)
O5B 0.079(3) 0.072(5) 0.165(6) 0.009(4) 0.022(3) 0.029(3)

loop_
_atom_type_symbol
_atom_type_description
_atom_type_scat_dispersion_real
_atom_type_scat_dispersion_imag
_atom_type_scat_source
C C 0.0033 0.0016 'International Tables Vol C Tables 4.2.6.8 and 6.1.1.4'
H H 0.0000 0.0000 'International Tables Vol C Tables 4.2.6.8 and 6.1.1.4'
Cl Cl 0.1484 0.1585 'International Tables Vol C Tables 4.2.6.8 and 6.1.1.4'
Cu Cu 0.3201 1.2651 'International Tables Vol C Tables 4.2.6.8 and 6.1.1.4'
Fe Fe 0.3463 0.8444 'International Tables Vol C Tables 4.2.6.8 and 6.1.1.4'
N N 0.0061 0.0033 'International Tables Vol C Tables 4.2.6.8 and 6.1.1.4'
O O 0.0106 0.0060 'International Tables Vol C Tables 4.2.6.8 and 6.1.1.4'

loop_
_geom_angle_atom_site_label_1
_geom_angle_atom_site_label_2
_geom_angle_atom_site_label_3
_geom_angle
_geom_angle_site_symmetry_1
_geom_angle_site_symmetry_3
C2 C1 C6 118.3(3) . .
O1 C1 C2 118.5(3) . .
O1 C1 C6 123.2(3) . .
C1 C2 H2 119.3 . .
C3 C2 C1 121.4(4) . .
C3 C2 H2 119.3 . .
C2 C3 H3 119.7 . .
C2 C3 C4 120.6(4) . .
C4 C3 H3 119.7 . .
C3 C4 H4 120.4 . .
C5 C4 C3 119.1(4) . .
C5 C4 H4 120.4 . .
C4 C5 H5 119.0 . .
C4 C5 C6 122.0(4) . .
C6 C5 H5 119.0 . .
C1 C6 C7 124.4(3) . .
C5 C6 C1 118.6(3) . .
C5 C6 C7 116.8(3) . .
C6 C7 H7 116.8 . .
N1 C7 C6 126.3(3) . .
N1 C7 H7 116.8 . .
H9AA C9 H9AB 108.2 . .
H9BC C9 H9BD 106.7 . .
C10 C9 H9AA 109.8 . .
C10 C9 H9AB 109.8 . .
C10 C9 H9BC 107.0 . .
C10 C9 H9BD 107.0 . .
C10 C9 C8A 109.5(4) . .
C8A C9 H9AA 109.8 . .
C8A C9 H9AB 109.8 . .
C8B C9 H9BC 107.0 . .
C8B C9 H9BD 107.0 . .
C8B C9 C10 121.4(6) . .
C9 C10 H10A 108.6 . .
C9 C10 H10B 108.6 . .
H10A C10 H10B 107.6 . .
C11 C10 C9 114.5(4) . .
C11 C10 H10A 108.6 . .
C11 C10 H10B 108.6 . .
C10 C11 H11A 108.5 . .
C10 C11 H11B 108.5 . .
C10 C11 C12 115.1(4) . .
H11A C11 H11B 107.5 . .
C12 C11 H11A 108.5 . .
C12 C11 H11B 108.5 . .
C11 C12 H12A 109.3 . .
C11 C12 H12B 109.3 . .
H12A C12 H12B 108.0 . .
C13 C12 C11 111.6(4) . .
C13 C12 H12A 109.3 . .
C13 C12 H12B 109.3 . .
C12 C13 H13 105.5 . .
C12 C13 H13A 93.6 . .
C8A C13 C12 112.9(4) . .
C8A C13 H13 105.5 . .
C8B C13 C12 125.2(6) . .
C8B C13 H13A 93.6 . .
N2 C13 C12 117.5(3) . .
N2 C13 H13 105.5 . .
N2 C13 H13A 93.6 . .
N2 C13 C8A 108.9(3) . .
N2 C13 C8B 116.1(7) . .
C15 C14 H14 117.3 . .
N2 C14 H14 117.3 . .
N2 C14 C15 125.4(3) . .
C16 C15 C14 117.2(3) . .
C16 C15 C20 118.5(3) . .
C20 C15 C14 124.3(3) . .
C15 C16 H16 119.1 . .
C17 C16 C15 121.8(4) . .
C17 C16 H16 119.1 . .
C16 C17 H17 120.3 . .
C16 C17 C18 119.5(4) . .
C18 C17 H17 120.3 . .
C17 C18 H18 119.8 . .
C19 C18 C17 120.5(4) . .
C19 C18 H18 119.8 . .
C18 C19 H19 119.3 . .
C18 C19 C20 121.3(4) . .
C20 C19 H19 119.3 . .
C19 C20 C15 118.3(3) . .
O2 C20 C15 122.6(3) . .
O2 C20 C19 119.1(3) . .
H21A C21 H21B 109.5 . .
H21A C21 H21C 109.5 . .
H21B C21 H21C 109.5 . .
O3 C21 H21A 109.5 . .
O3 C21 H21B 109.5 . .
O3 C21 H21C 109.5 . .
C9 C8A H8A 107.8 . .
C13 C8A C9 110.6(4) . .
C13 C8A H8A 107.8 . .
N1 C8A C9 115.5(3) . .
N1 C8A C13 107.1(3) . .
N1 C8A H8A 107.8 . .
C9 C8B H8B 107.7 . .
C9 C8B N1 114.9(14) . .
C13 C8B C9 112.8(8) . .
C13 C8B H8B 107.7 . .
C13 C8B N1 105.7(12) . .
N1 C8B H8B 107.7 . .
O4 Cl1 O6A 104.2(5) . .
O7 Cl1 O4 107.2(3) . .
O7 Cl1 O6A 109.1(3) . .
O7 Cl1 O5B 97.7(15) . .
O5A Cl1 O4 109.0(6) . .
O5A Cl1 O7 113.2(5) . .
O5A Cl1 O6A 113.5(4) . .
O6B Cl1 O4 127.2(12) . .
O6B Cl1 O7 113.1(10) . .
O6B Cl1 O5B 104.9(18) . .
O5B Cl1 O4 102(2) . .
N1 Cu1 N2 85.70(13) . .
O1 Cu1 N1 95.74(11) . .
O1 Cu1 N2 168.16(12) . .
O2 Cu1 N1 176.98(13) . .
O2 Cu1 N2 94.68(11) . .
O2 Cu1 O1 83.28(10) . .
O1 Fe1 O1 153.40(13) 2_655 .
O2 Fe1 O1 88.64(9) . 2_655
O2 Fe1 O1 72.29(9) 2_655 2_655
O2 Fe1 O1 88.64(9) 2_655 .
O2 Fe1 O1 72.29(9) . .
O2 Fe1 O2 89.09(14) 2_655 .
O3 Fe1 O1 88.86(10) 2_655 2_655
O3 Fe1 O1 111.12(11) 2_655 .
O3 Fe1 O1 88.86(10) . .
O3 Fe1 O1 111.12(11) . 2_655
O3 Fe1 O2 175.86(12) . 2_655
O3 Fe1 O2 93.29(11) . .
O3 Fe1 O2 175.86(12) 2_655 .
O3 Fe1 O2 93.29(11) 2_655 2_655
O3 Fe1 O3 84.53(17) . 2_655
C7 N1 C8A 123.3(3) . .
C7 N1 C8B 115.6(4) . .
C7 N1 Cu1 124.5(3) . .
C8A N1 Cu1 111.8(2) . .
C8B N1 Cu1 112.6(3) . .
C13 N2 Cu1 111.2(2) . .
C14 N2 C13 123.5(3) . .
C14 N2 Cu1 125.1(3) . .
C1 O1 Cu1 125.4(2) . .
C1 O1 Fe1 134.2(2) . .
Cu1 O1 Fe1 96.28(10) . .
C20 O2 Cu1 125.4(2) . .
C20 O2 Fe1 133.1(2) . .
Cu1 O2 Fe1 97.74(10) . .
C21 O3 Fe1 124.8(3) . .
C21 O3 H3A 109.4(14) . .
Fe1 O3 H3A 125.5(15) . .

loop_
_geom_bond_atom_site_label_1
_geom_bond_atom_site_label_2
_geom_bond_distance
_geom_bond_site_symmetry_2
C1 C2 1.402(5) .
C1 C6 1.417(5) .
C1 O1 1.333(4) .
C2 H2 0.9300 .
C2 C3 1.377(5) .
C3 H3 0.9300 .
C3 C4 1.387(6) .
C4 H4 0.9300 .
C4 C5 1.370(6) .
C5 H5 0.9300 .
C5 C6 1.407(5) .
C6 C7 1.439(5) .
C7 H7 0.9300 .
C7 N1 1.274(5) .
C9 H9AA 0.9700 .
C9 H9AB 0.9700 .
C9 H9BC 0.9700 .
C9 H9BD 0.9700 .
C9 C10 1.519(5) .
C9 C8A 1.529(5) .
C9 C8B 1.501(9) .
C10 H10A 0.9700 .
C10 H10B 0.9700 .
C10 C11 1.487(5) .
C11 H11A 0.9700 .
C11 H11B 0.9700 .
C11 C12 1.508(5) .
C12 H12A 0.9700 .
C12 H12B 0.9700 .
C12 C13 1.505(5) .
C13 H13 0.9800 .
C13 H13A 0.9800 .
C13 C8A 1.496(5) .
C13 C8B 1.485(9) .
C13 N2 1.477(5) .
C14 H14 0.9300 .
C14 C15 1.450(5) .
C14 N2 1.273(5) .
C15 C16 1.407(5) .
C15 C20 1.418(5) .
C16 H16 0.9300 .
C16 C17 1.364(6) .
C17 H17 0.9300 .
C17 C18 1.389(7) .
C18 H18 0.9300 .
C18 C19 1.372(6) .
C19 H19 0.9300 .
C19 C20 1.403(5) .
C20 O2 1.331(4) .
C21 H21A 0.9600 .
C21 H21B 0.9600 .
C21 H21C 0.9600 .
C21 O3 1.429(5) .
C8A H8A 0.9800 .
C8A N1 1.487(5) .
C8B H8B 0.9800 .
C8B N1 1.53(2) .
Cl1 O4 1.433(4) .
Cl1 O7 1.422(3) .
Cl1 O5A 1.410(5) .
Cl1 O6A 1.434(5) .
Cl1 O6B 1.422(8) .
Cl1 O5B 1.426(8) .
Cu1 N1 1.918(3) .
Cu1 N2 1.930(3) .
Cu1 O1 1.915(2) .
Cu1 O2 1.908(2) .
Fe1 O1 2.171(2) .
Fe1 O1 2.171(2) 2_655
Fe1 O2 2.134(2) 2_655
Fe1 O2 2.134(2) .
Fe1 O3 2.078(3) .
Fe1 O3 2.078(3) 2_655
O3 H3A 0.842(9) .
